data_1553424
loop_
_publ_author_name
'Klosterman, Jeremy K.'
'Veliks, Janis'
'Frantz, Derik K.'
'Yasui, Yoshizumi'
'Loepfe, Michael'
'Zysman-Colman, Eli'
'Linden, Anthony'
'Siegel, Jay S.'

_publ_section_title
;
 Conformations of large macrocycles and ring-in-ring complexes
;
_journal_issue 6
_journal_name_full 'Organic Chemistry Frontiers'
_journal_page_first 661
_journal_paper_doi 10.1039/C6QO00024J
_journal_volume 3
_journal_year 2016
_chemical_formula_moiety 'C102 H130 F12 N10 O26 S4 Zn2'
_chemical_formula_sum 'C102 H130 F12 N10 O26 S4 Zn2'
_chemical_formula_weight 2399.14
_space_group_crystal_system triclinic
_space_group_IT_number 2
_space_group_name_Hall '-P 1'
_space_group_name_H-M_alt 'P -1'
_atom_sites_solution_hydrogens mixed
_audit_creation_method SHELXL-2014/7
_audit_update_record
;
2015-11-17 deposited with the CCDC.
2016-03-23 downloaded from the CCDC.
;
_cell_angle_alpha 76.8780(12)
_cell_angle_beta 78.7880(19)
_cell_angle_gamma 87.305(2)
_cell_formula_units_Z 1
_cell_length_a 11.0301(2)
_cell_length_b 12.3939(4)
_cell_length_c 21.8715(7)
_cell_measurement_reflns_used 82449
_cell_measurement_temperature 160(1)
_cell_measurement_theta_max 25.0
_cell_measurement_theta_min 2.0
_cell_volume 2856.30(14)
_computing_cell_refinement 'DENZO-SMN (Otwinowski & Minor, 1997)'
_computing_data_collection 'COLLECT (Nonius, 2000)'
_computing_data_reduction 'DENZO-SMN and SCALEPACK (Otwinowski & Minor, 1997)'
_computing_molecular_graphics 'ORTEPII (Johnson, 1976)'
_computing_publication_material 'SHELXL-2014 and PLATON (Spek, 2015)'
_computing_structure_refinement 'SHELXL-2014 (Sheldrick, 2015)'
_computing_structure_solution 'SIR92 (Altomare et al., 1994)'
_diffrn_ambient_temperature 160(1)
_diffrn_detector '65 mm CCD camera on \k goniostat'
_diffrn_detector_area_resol_mean 9
_diffrn_measured_fraction_theta_full 0.993
_diffrn_measured_fraction_theta_max 0.993
_diffrn_measurement_device_type 'Nonius KappaCCD area-detector diffractometer'
_diffrn_measurement_method '\f and \w scans with \k offsets'
_diffrn_radiation_monochromator 'horizontally mounted graphite crystal'
_diffrn_radiation_source 'Nonius FR590 sealed tube generator'
_diffrn_radiation_type 'Mo K\a'
_diffrn_radiation_wavelength 0.71073
_diffrn_reflns_av_R_equivalents 0.0601
_diffrn_reflns_av_unetI/netI 0.0450
_diffrn_reflns_Laue_measured_fraction_full 0.993
_diffrn_reflns_Laue_measured_fraction_max 0.993
_diffrn_reflns_limit_h_max 13
_diffrn_reflns_limit_h_min -12
_diffrn_reflns_limit_k_max 14
_diffrn_reflns_limit_k_min -14
_diffrn_reflns_limit_l_max 26
_diffrn_reflns_limit_l_min -26
_diffrn_reflns_number 43549
_diffrn_reflns_point_group_measured_fraction_full 0.993
_diffrn_reflns_point_group_measured_fraction_max 0.993
_diffrn_reflns_theta_full 25.06
_diffrn_reflns_theta_max 25.06
_diffrn_reflns_theta_min 2.13
_diffrn_standards_decay_% 0
_diffrn_standards_number 0
_exptl_absorpt_coefficient_mu 0.587
_exptl_absorpt_correction_T_max 0.963
_exptl_absorpt_correction_T_min 0.821
_exptl_absorpt_correction_type multi-scan
_exptl_absorpt_process_details '(Blessing, 1995)'
_exptl_crystal_colour colourless
_exptl_crystal_density_diffrn 1.395
_exptl_crystal_description plate
_exptl_crystal_F_000 1252
_exptl_crystal_size_max 0.30
_exptl_crystal_size_mid 0.30
_exptl_crystal_size_min 0.13
_refine_diff_density_max 0.700
_refine_diff_density_min -0.592
_refine_diff_density_rms 0.067
_refine_ls_extinction_coef 0.0019(4)
_refine_ls_extinction_expression Fc^*^=kFc[1+0.001xFc^2^\l^3^/sin(2\q)]^-1/4^
_refine_ls_extinction_method 'SHELXL-2014/7 (Sheldrick 2014'
_refine_ls_goodness_of_fit_ref 1.035
_refine_ls_hydrogen_treatment mixed
_refine_ls_matrix_type full
_refine_ls_number_parameters 783
_refine_ls_number_reflns 10053
_refine_ls_number_restraints 153
_refine_ls_restrained_S_all 1.168
_refine_ls_R_factor_all 0.0704
_refine_ls_R_factor_gt 0.0495
_refine_ls_shift/su_max 0.001
_refine_ls_shift/su_mean 0.000
_refine_ls_structure_factor_coef Fsqd
_refine_ls_weighting_details 'w=1/[\s^2^(Fo^2^)+(0.0522P)^2^+3.8200P] where P=(Fo^2^+2Fc^2^)/3'
_refine_ls_weighting_scheme calc
_refine_ls_wR_factor_gt 0.1150
_refine_ls_wR_factor_ref 0.1256
_reflns_Friedel_coverage 0.000
_reflns_number_gt 7931
_reflns_number_total 10053
_reflns_threshold_expression 'I > 2\s(I)'
_cod_data_source_file c6qo00024j2.cif
_cod_data_source_block 1b'
_cod_original_cell_volume 2856.31(14)
_cod_database_code 1553424
_shelx_shelxl_version_number 2014/7
_shelx_space_group_comment
;
The symmetry employed for this shelxl refinement is uniquely defined
by the following loop, which should always be used as a source of
symmetry information in preference to the above space-group names.
They are only intended as comments.
;

loop_
_space_group_symop_operation_xyz
'x, y, z'
'-x, -y, -z'

loop_
_atom_site_label
_atom_site_type_symbol
_atom_site_fract_x
_atom_site_fract_y
_atom_site_fract_z
_atom_site_U_iso_or_equiv
_atom_site_adp_type
_atom_site_occupancy
_atom_site_site_symmetry_order
_atom_site_calc_flag
_atom_site_refinement_flags_posn
_atom_site_refinement_flags_adp
_atom_site_refinement_flags_occupancy
_atom_site_disorder_assembly
_atom_site_disorder_group
Zn1 Zn 0.39750(3) 0.23579(3) 0.80935(2) 0.02432(12) Uani 1 1 d . . . . .
S1 S 0.25572(8) -0.02618(7) 0.89225(4) 0.0336(2) Uani 1 1 d D . . . .
F1A F 0.1298(6) -0.0309(4) 0.7989(3) 0.0853(15) Uani 0.608(7) 1 d D U P A 1
F2A F 0.3198(5) -0.0811(4) 0.7849(2) 0.0646(14) Uani 0.608(7) 1 d D U P A 1
F3A F 0.1824(6) -0.1900(2) 0.8501(4) 0.0479(13) Uani 0.608(7) 1 d D U P A 1
O4A O 0.1452(5) -0.0442(5) 0.9411(2) 0.065(2) Uani 0.608(7) 1 d D U P A 1
O5A O 0.3580(5) -0.0894(5) 0.9099(3) 0.0535(19) Uani 0.608(7) 1 d D U P A 1
C42A C 0.2148(3) -0.0824(3) 0.83067(19) 0.0500(17) Uani 0.608(7) 1 d D U P A 1
F1B F 0.0904(5) -0.0512(6) 0.8378(4) 0.079(2) Uani 0.392(7) 1 d D U P A 2
F2B F 0.2631(9) -0.0442(8) 0.7724(3) 0.0830(18) Uani 0.392(7) 1 d D U P A 2
F3B F 0.2108(9) -0.1928(3) 0.8441(6) 0.0488(19) Uani 0.392(7) 1 d D U P A 2
O4B O 0.1756(8) -0.0716(9) 0.9508(2) 0.072(4) Uani 0.392(7) 1 d D U P A 2
O5B O 0.3809(4) -0.0688(7) 0.8911(4) 0.047(3) Uani 0.392(7) 1 d D U P A 2
C42B C 0.2080(4) -0.0818(3) 0.8332(2) 0.051(2) Uani 0.392(7) 1 d D U P A 2
O1 O 0.2359(2) 0.2967(2) 0.78850(11) 0.0317(5) Uani 1 1 d D . . . .
H101 H 0.175(3) 0.263(3) 0.8024(18) 0.046(12) Uiso 1 1 d D . . . .
H102 H 0.221(4) 0.358(3) 0.768(2) 0.064(14) Uiso 1 1 d D . . . .
O2 O 0.4839(2) 0.3834(2) 0.75625(12) 0.0381(6) Uani 1 1 d D . . . .
H201 H 0.553(3) 0.404(4) 0.755(2) 0.075(16) Uiso 1 1 d D . . . .
H202 H 0.463(4) 0.407(4) 0.7228(15) 0.064(15) Uiso 1 1 d D . . . .
O3 O 0.26759(19) 0.09034(17) 0.86398(11) 0.0323(5) Uani 1 1 d . . . . .
O6 O 0.2569(3) 0.1817(3) 0.41384(12) 0.0655(9) Uani 1 1 d . . . . .
O7 O -0.0030(3) 0.1673(2) 0.49038(12) 0.0518(7) Uani 1 1 d . . . . .
O8 O 0.00172(19) 0.21208(19) 0.83909(10) 0.0327(5) Uani 1 1 d . . . . .
O9 O 0.04198(18) 0.33623(17) 0.92676(10) 0.0301(5) Uani 1 1 d . . . . .
N1 N 0.3960(2) 0.2758(2) 0.89933(11) 0.0234(5) Uani 1 1 d . . . . .
N2 N 0.5359(2) 0.1357(2) 0.84443(11) 0.0230(5) Uani 1 1 d . . . . .
N3 N 0.4624(2) 0.1459(2) 0.73712(12) 0.0259(6) Uani 1 1 d . . . . .
C1 C 0.3218(3) 0.3500(2) 0.92315(14) 0.0247(6) Uani 1 1 d . . . . .
H1 H 0.2683 0.3921 0.8975 0.030 Uiso 1 1 calc R U . . .
C2 C 0.3185(3) 0.3693(2) 0.98379(14) 0.0247(6) Uani 1 1 d . . . . .
C3 C 0.3982(3) 0.3063(3) 1.02001(15) 0.0289(7) Uani 1 1 d . . . . .
H3 H 0.3986 0.3158 1.0619 0.035 Uiso 1 1 calc R U . . .
C4 C 0.4769(3) 0.2299(3) 0.99531(14) 0.0263(7) Uani 1 1 d . . . . .
H4 H 0.5324 0.1878 1.0197 0.032 Uiso 1 1 calc R U . . .
C5 C 0.4739(3) 0.2154(2) 0.93483(14) 0.0236(6) Uani 1 1 d . . . . .
C6 C 0.5519(3) 0.1339(2) 0.90392(14) 0.0250(6) Uani 1 1 d . . . . .
C7 C 0.6325(3) 0.0589(3) 0.93240(15) 0.0283(7) Uani 1 1 d . . . . .
H7 H 0.6454 0.0581 0.9742 0.034 Uiso 1 1 calc R U . . .
C8 C 0.6939(3) -0.0150(3) 0.89783(15) 0.0307(7) Uani 1 1 d . . . . .
H8 H 0.7508 -0.0664 0.9160 0.037 Uiso 1 1 calc R U . . .
C9 C 0.6737(3) -0.0148(3) 0.83752(15) 0.0286(7) Uani 1 1 d . . . . .
H9 H 0.7143 -0.0667 0.8144 0.034 Uiso 1 1 calc R U . . .
C10 C 0.5923(3) 0.0632(2) 0.81155(14) 0.0244(6) Uani 1 1 d . . . . .
C11 C 0.5543(3) 0.0721(2) 0.74867(14) 0.0249(6) Uani 1 1 d . . . . .
C12 C 0.6047(3) 0.0093(3) 0.70504(15) 0.0312(7) Uani 1 1 d . . . . .
H12 H 0.6701 -0.0414 0.7132 0.037 Uiso 1 1 calc R U . . .
C13 C 0.5586(3) 0.0213(3) 0.64945(15) 0.0337(7) Uani 1 1 d . . . . .
H13 H 0.5916 -0.0225 0.6196 0.040 Uiso 1 1 calc R U . . .
C14 C 0.4648(3) 0.0964(3) 0.63669(15) 0.0296(7) Uani 1 1 d . . . . .
C15 C 0.4204(3) 0.1571(3) 0.68283(14) 0.0291(7) Uani 1 1 d . . . . .
H15 H 0.3565 0.2096 0.6751 0.035 Uiso 1 1 calc R U . . .
C16 C 0.2286(3) 0.4510(3) 1.00808(14) 0.0252(6) Uani 1 1 d . . . . .
C17 C 0.2394(3) 0.5637(3) 0.97954(14) 0.0258(7) Uani 1 1 d . . . . .
C18 C 0.1523(3) 0.6383(3) 1.00160(14) 0.0270(7) Uani 1 1 d . . . . .
H18 H 0.1608 0.7154 0.9833 0.032 Uiso 1 1 calc R U . . .
C19 C 0.0531(3) 0.5996(3) 1.05032(14) 0.0254(7) Uani 1 1 d . . . . .
C20 C 0.0430(3) 0.4878(3) 1.07872(14) 0.0271(7) Uani 1 1 d . . . . .
H20 H -0.0244 0.4624 1.1126 0.032 Uiso 1 1 calc R U . . .
C21 C 0.1294(3) 0.4125(3) 1.05857(14) 0.0255(6) Uani 1 1 d . . . . .
C22 C 0.3439(3) 0.6071(3) 0.92479(16) 0.0336(7) Uani 1 1 d . . . . .
H221 H 0.4198 0.5659 0.9320 0.050 Uiso 1 1 calc R U . . .
H222 H 0.3565 0.6859 0.9221 0.050 Uiso 1 1 calc R U . . .
H223 H 0.3233 0.5976 0.8847 0.050 Uiso 1 1 calc R U . . .
C23 C 0.1140(3) 0.2906(3) 1.08989(16) 0.0357(8) Uani 1 1 d . . . . .
H231 H 0.1734 0.2686 1.1185 0.054 Uiso 1 1 calc R U . . .
H232 H 0.1289 0.2471 1.0569 0.054 Uiso 1 1 calc R U . . .
H233 H 0.0298 0.2771 1.1145 0.054 Uiso 1 1 calc R U . . .
C24 C 0.4102(3) 0.1143(3) 0.57752(15) 0.0337(8) Uani 1 1 d . . . . .
C25 C 0.4410(3) 0.2106(3) 0.52972(16) 0.0424(9) Uani 1 1 d . . . . .
C26 C 0.3863(4) 0.2286(4) 0.47600(17) 0.0494(10) Uani 1 1 d . . . . .
H26 H 0.4070 0.2928 0.4428 0.059 Uiso 1 1 calc R U . . .
C27 C 0.3019(3) 0.1538(4) 0.47061(17) 0.0479(10) Uani 1 1 d . . . . .
C28 C 0.2721(4) 0.0614(4) 0.5174(2) 0.0579(11) Uani 1 1 d . . . . .
H28 H 0.2133 0.0110 0.5135 0.069 Uiso 1 1 calc R U . . .
C29 C 0.3269(4) 0.0401(4) 0.57094(19) 0.0560(11) Uani 1 1 d . U . . .
C30 C 0.5291(4) 0.2960(4) 0.5349(2) 0.0616(12) Uani 1 1 d . . . . .
H301 H 0.4956 0.3272 0.5721 0.092 Uiso 1 1 calc R U . . .
H302 H 0.5398 0.3553 0.4961 0.092 Uiso 1 1 calc R U . . .
H303 H 0.6092 0.2611 0.5399 0.092 Uiso 1 1 calc R U . . .
C31 C 0.2938(6) -0.0644(4) 0.6202(2) 0.0840(15) Uani 1 1 d . U . . .
H311 H 0.3685 -0.0978 0.6347 0.126 Uiso 1 1 calc R U . . .
H312 H 0.2560 -0.1163 0.6017 0.126 Uiso 1 1 calc R U . . .
H313 H 0.2350 -0.0477 0.6567 0.126 Uiso 1 1 calc R U . . .
C32 C 0.1516(4) 0.1252(5) 0.4072(2) 0.0732(16) Uani 1 1 d . . . . .
H321 H 0.1468 0.0503 0.4357 0.088 Uiso 1 1 calc R U . . .
H322 H 0.1616 0.1163 0.3627 0.088 Uiso 1 1 calc R U . . .
C33 C 0.0341(4) 0.1867(4) 0.42363(19) 0.0592(12) Uani 1 1 d . . . . .
H331 H 0.0469 0.2670 0.4056 0.071 Uiso 1 1 calc R U . . .
H332 H -0.0313 0.1616 0.4048 0.071 Uiso 1 1 calc R U . . .
C34 C -0.1031(4) 0.2352(4) 0.50854(19) 0.0538(11) Uani 1 1 d . . . . .
H341 H -0.1715 0.2265 0.4867 0.065 Uiso 1 1 calc R U . . .
H342 H -0.0773 0.3138 0.4958 0.065 Uiso 1 1 calc R U . . .
C35 C -0.1462(4) 0.2027(4) 0.58010(18) 0.0557(11) Uani 1 1 d . . . . .
H351 H -0.1685 0.1232 0.5921 0.067 Uiso 1 1 calc R U . . .
H352 H -0.2219 0.2454 0.5919 0.067 Uiso 1 1 calc R U . . .
C36 C -0.0517(4) 0.2219(4) 0.61828(18) 0.0484(10) Uani 1 1 d . . . . .
H361 H 0.0235 0.1779 0.6077 0.058 Uiso 1 1 calc R U . . .
H362 H -0.0283 0.3011 0.6063 0.058 Uiso 1 1 calc R U . . .
C37 C -0.1014(4) 0.1897(4) 0.68942(17) 0.0474(9) Uani 1 1 d . . . . .
H371 H -0.1186 0.1092 0.7014 0.057 Uiso 1 1 calc R U . . .
H372 H -0.1809 0.2287 0.6989 0.057 Uiso 1 1 calc R U . . .
C38 C -0.0158(3) 0.2155(3) 0.73087(16) 0.0399(8) Uani 1 1 d . . . . .
H381 H 0.0645 0.1776 0.7216 0.048 Uiso 1 1 calc R U . . .
H382 H -0.0005 0.2962 0.7207 0.048 Uiso 1 1 calc R U . . .
C39 C -0.0720(3) 0.1778(3) 0.80039(15) 0.0346(8) Uani 1 1 d . . . . .
H391 H -0.1562 0.2094 0.8087 0.041 Uiso 1 1 calc R U . . .
H392 H -0.0790 0.0961 0.8116 0.041 Uiso 1 1 calc R U . . .
C40 C -0.0501(3) 0.1776(3) 0.90566(15) 0.0313(7) Uani 1 1 d . . . . .
H401 H -0.0557 0.0958 0.9180 0.038 Uiso 1 1 calc R U . . .
H402 H -0.1345 0.2085 0.9145 0.038 Uiso 1 1 calc R U . . .
C41 C 0.0308(3) 0.2180(3) 0.94352(15) 0.0292(7) Uani 1 1 d . . . . .
H411 H -0.0045 0.1942 0.9897 0.035 Uiso 1 1 calc R U . . .
H412 H 0.1139 0.1843 0.9357 0.035 Uiso 1 1 calc R U . . .
S2 S 0.71813(9) 0.46656(8) 0.34997(4) 0.0460(2) Uani 1 1 d . . . . .
O10 O 0.5950(2) 0.5125(2) 0.35379(12) 0.0535(7) Uani 1 1 d . . . . .
O11 O 0.7261(3) 0.3510(2) 0.37673(13) 0.0596(8) Uani 1 1 d . . . . .
O12 O 0.7982(3) 0.5049(2) 0.28864(13) 0.0640(9) Uani 1 1 d . . . . .
F4 F 0.7810(2) 0.64108(19) 0.38435(13) 0.0657(7) Uani 1 1 d . . . . .
F5 F 0.7245(2) 0.5028(2) 0.46266(11) 0.0668(7) Uani 1 1 d . . . . .
F6 F 0.9020(2) 0.5018(2) 0.40231(15) 0.0777(8) Uani 1 1 d . . . . .
C43 C 0.7837(4) 0.5309(3) 0.4027(2) 0.0526(10) Uani 1 1 d . . . . .
N4 N 0.0915(4) 0.1263(4) 0.25859(18) 0.0825(14) Uani 1 1 d . . . . .
C44 C 0.0244(4) 0.1982(4) 0.25862(19) 0.0555(11) Uani 1 1 d . . . . .
C45 C -0.0606(4) 0.2911(4) 0.2596(2) 0.0609(12) Uani 1 1 d . . . . .
H451 H -0.1203 0.2770 0.3000 0.091 Uiso 1 1 calc R U . . .
H452 H -0.1046 0.3001 0.2239 0.091 Uiso 1 1 calc R U . . .
H453 H -0.0143 0.3587 0.2555 0.091 Uiso 1 1 calc R U . . .
N5 N 0.3842(5) 0.2738(4) 0.1907(2) 0.0806(13) Uani 1 1 d . . . . .
C46 C 0.4394(4) 0.2843(3) 0.2274(2) 0.0552(11) Uani 1 1 d . . . . .
C47 C 0.5099(6) 0.2990(5) 0.2736(3) 0.0897(18) Uani 1 1 d . . . . .
H471 H 0.5893 0.2604 0.2669 0.135 Uiso 1 1 calc R U . . .
H472 H 0.4640 0.2686 0.3168 0.135 Uiso 1 1 calc R U . . .
H473 H 0.5245 0.3782 0.2687 0.135 Uiso 1 1 calc R U . . .
O13 O 0.2780(2) 0.5372(2) 0.25640(12) 0.0490(7) Uani 1 1 d . . . . .
C48 C 0.3148(4) 0.5736(3) 0.14342(18) 0.0478(9) Uani 1 1 d . . . . .
H481 H 0.3250 0.6526 0.1412 0.072 Uiso 1 1 calc R U . . .
H482 H 0.2820 0.5647 0.1063 0.072 Uiso 1 1 calc R U . . .
H483 H 0.3950 0.5361 0.1435 0.072 Uiso 1 1 calc R U . . .
C49 C 0.2273(3) 0.5242(3) 0.20302(19) 0.0456(9) Uani 1 1 d . . . . .
H491 H 0.1461 0.5619 0.2035 0.055 Uiso 1 1 calc R U . . .
H492 H 0.2153 0.4446 0.2053 0.055 Uiso 1 1 calc R U . . .
C50 C 0.2044(4) 0.4841(5) 0.3160(2) 0.0687(13) Uani 1 1 d . . . . .
H501 H 0.2016 0.4034 0.3188 0.082 Uiso 1 1 calc R U . . .
H502 H 0.1189 0.5133 0.3193 0.082 Uiso 1 1 calc R U . . .
C51 C 0.2597(5) 0.5055(5) 0.3697(2) 0.0800(16) Uani 1 1 d . . . . .
H511 H 0.3431 0.4737 0.3673 0.120 Uiso 1 1 calc R U . . .
H512 H 0.2081 0.4712 0.4107 0.120 Uiso 1 1 calc R U . . .
H513 H 0.2641 0.5855 0.3661 0.120 Uiso 1 1 calc R U . . .

loop_
_atom_site_aniso_label
_atom_site_aniso_U_11
_atom_site_aniso_U_22
_atom_site_aniso_U_33
_atom_site_aniso_U_23
_atom_site_aniso_U_13
_atom_site_aniso_U_12
Zn1 0.0250(2) 0.0263(2) 0.0225(2) -0.00662(14) -0.00656(13) 0.00627(14)
S1 0.0431(5) 0.0264(4) 0.0287(4) -0.0007(3) -0.0068(4) -0.0018(3)
F1A 0.129(3) 0.068(3) 0.082(3) -0.003(3) -0.093(3) 0.012(2)
F2A 0.102(3) 0.059(3) 0.035(2) -0.0126(19) -0.009(2) -0.018(2)
F3A 0.041(3) 0.038(2) 0.067(3) -0.0177(18) -0.005(2) -0.0084(16)
O4A 0.077(3) 0.035(3) 0.058(3) -0.001(2) 0.037(2) -0.002(2)
O5A 0.064(3) 0.033(3) 0.064(3) 0.009(2) -0.037(2) -0.001(2)
C42A 0.067(3) 0.036(3) 0.050(3) -0.001(3) -0.026(3) -0.012(3)
F1B 0.114(4) 0.052(3) 0.095(4) -0.002(4) -0.095(4) 0.005(3)
F2B 0.134(4) 0.071(3) 0.053(3) -0.005(3) -0.044(3) -0.022(3)
F3B 0.043(4) 0.039(3) 0.065(3) -0.016(3) -0.004(3) -0.011(2)
O4B 0.090(5) 0.057(5) 0.061(5) -0.010(3) 0.002(3) -0.006(3)
O5B 0.039(3) 0.023(3) 0.067(4) 0.023(3) -0.019(3) -0.006(3)
C42B 0.067(4) 0.037(4) 0.052(4) 0.002(4) -0.029(4) -0.012(4)
O1 0.0247(13) 0.0293(13) 0.0357(13) 0.0042(11) -0.0066(10) 0.0017(10)
O2 0.0368(15) 0.0400(15) 0.0356(15) 0.0027(11) -0.0138(11) -0.0064(11)
O3 0.0314(12) 0.0256(12) 0.0374(13) -0.0046(10) -0.0037(10) 0.0030(9)
O6 0.0529(17) 0.116(3) 0.0351(15) -0.0268(16) -0.0219(13) 0.0262(17)
O7 0.0618(17) 0.0614(18) 0.0339(14) -0.0106(13) -0.0178(12) 0.0183(14)
O8 0.0274(12) 0.0416(14) 0.0291(12) -0.0079(10) -0.0047(9) -0.0028(9)
O9 0.0251(11) 0.0282(12) 0.0353(12) -0.0104(10) 0.0018(9) 0.0016(9)
N1 0.0220(13) 0.0235(13) 0.0258(13) -0.0056(11) -0.0076(10) 0.0039(10)
N2 0.0224(13) 0.0233(13) 0.0237(13) -0.0067(11) -0.0039(10) 0.0019(10)
N3 0.0252(13) 0.0278(14) 0.0254(13) -0.0073(11) -0.0054(10) 0.0024(10)
C1 0.0228(15) 0.0252(16) 0.0267(16) -0.0055(13) -0.0076(12) 0.0034(12)
C2 0.0232(15) 0.0257(16) 0.0254(16) -0.0067(13) -0.0036(12) -0.0003(12)
C3 0.0306(17) 0.0333(18) 0.0242(16) -0.0091(14) -0.0060(13) 0.0024(13)
C4 0.0254(16) 0.0294(17) 0.0253(16) -0.0047(13) -0.0100(12) 0.0033(12)
C5 0.0212(15) 0.0222(15) 0.0271(16) -0.0051(13) -0.0046(12) 0.0009(12)
C6 0.0222(15) 0.0251(16) 0.0277(16) -0.0059(13) -0.0049(12) -0.0002(12)
C7 0.0280(16) 0.0300(17) 0.0268(17) -0.0048(13) -0.0076(13) 0.0034(13)
C8 0.0291(17) 0.0284(17) 0.0338(18) -0.0038(14) -0.0093(13) 0.0082(13)
C9 0.0256(16) 0.0252(17) 0.0354(18) -0.0092(14) -0.0049(13) 0.0057(12)
C10 0.0219(15) 0.0253(16) 0.0259(16) -0.0064(13) -0.0042(12) 0.0018(12)
C11 0.0195(15) 0.0256(16) 0.0279(16) -0.0051(13) -0.0009(12) -0.0004(12)
C12 0.0300(17) 0.0339(18) 0.0308(18) -0.0108(14) -0.0056(13) 0.0060(13)
C13 0.0354(18) 0.0381(19) 0.0293(18) -0.0153(15) -0.0028(14) 0.0066(14)
C14 0.0300(17) 0.0351(18) 0.0245(16) -0.0083(14) -0.0052(13) 0.0004(13)
C15 0.0282(17) 0.0331(18) 0.0268(17) -0.0072(14) -0.0072(13) 0.0029(13)
C16 0.0263(16) 0.0282(17) 0.0234(16) -0.0095(13) -0.0069(12) 0.0042(12)
C17 0.0235(16) 0.0279(17) 0.0270(16) -0.0076(13) -0.0055(12) -0.0003(12)
C18 0.0275(16) 0.0261(17) 0.0281(17) -0.0068(13) -0.0059(13) 0.0013(12)
C19 0.0227(15) 0.0312(17) 0.0257(16) -0.0130(13) -0.0060(12) 0.0042(12)
C20 0.0259(16) 0.0319(18) 0.0226(16) -0.0075(13) -0.0005(12) -0.0026(13)
C21 0.0284(16) 0.0277(17) 0.0224(15) -0.0081(13) -0.0063(12) 0.0003(12)
C22 0.0308(17) 0.0305(18) 0.0354(19) -0.0065(15) 0.0025(14) 0.0014(13)
C23 0.0384(19) 0.0303(18) 0.0352(19) -0.0052(15) -0.0019(15) 0.0009(14)
C24 0.0365(19) 0.042(2) 0.0250(17) -0.0130(15) -0.0060(14) 0.0081(15)
C25 0.0344(19) 0.061(3) 0.0299(19) -0.0108(17) -0.0037(15) 0.0068(17)
C26 0.049(2) 0.066(3) 0.029(2) -0.0054(18) -0.0063(16) 0.012(2)
C27 0.043(2) 0.080(3) 0.0286(19) -0.026(2) -0.0151(16) 0.021(2)
C28 0.065(3) 0.070(3) 0.047(2) -0.019(2) -0.022(2) -0.009(2)
C29 0.078(3) 0.057(2) 0.041(2) -0.0087(18) -0.0286(19) -0.016(2)
C30 0.059(3) 0.073(3) 0.045(2) 0.007(2) -0.012(2) -0.018(2)
C31 0.116(4) 0.078(3) 0.064(3) 0.002(2) -0.043(3) -0.044(3)
C32 0.066(3) 0.122(4) 0.055(3) -0.054(3) -0.036(2) 0.038(3)
C33 0.051(2) 0.090(3) 0.041(2) -0.020(2) -0.0200(19) 0.022(2)
C34 0.045(2) 0.075(3) 0.044(2) -0.014(2) -0.0160(18) 0.013(2)
C35 0.050(2) 0.080(3) 0.040(2) -0.016(2) -0.0110(18) -0.005(2)
C36 0.045(2) 0.062(3) 0.041(2) -0.0114(19) -0.0130(17) -0.0044(18)
C37 0.046(2) 0.063(3) 0.035(2) -0.0101(18) -0.0115(16) -0.0063(18)
C38 0.0355(19) 0.051(2) 0.0341(19) -0.0095(17) -0.0077(15) -0.0032(16)
C39 0.0276(17) 0.045(2) 0.0340(18) -0.0117(16) -0.0092(14) -0.0008(14)
C40 0.0294(17) 0.0332(18) 0.0293(17) -0.0079(14) 0.0007(13) -0.0018(13)
C41 0.0292(17) 0.0277(17) 0.0301(17) -0.0078(14) -0.0034(13) 0.0051(13)
S2 0.0523(6) 0.0422(6) 0.0350(5) 0.0051(4) -0.0055(4) 0.0081(4)
O10 0.0464(16) 0.071(2) 0.0414(15) -0.0060(14) -0.0155(12) 0.0114(13)
O11 0.085(2) 0.0390(16) 0.0448(16) 0.0056(13) -0.0066(15) 0.0055(14)
O12 0.076(2) 0.0511(18) 0.0419(16) 0.0129(13) 0.0112(14) 0.0261(15)
F4 0.0638(16) 0.0441(14) 0.0845(19) -0.0002(13) -0.0185(13) -0.0019(11)
F5 0.0732(17) 0.0810(18) 0.0433(14) -0.0022(13) -0.0129(12) -0.0187(14)
F6 0.0430(14) 0.0730(18) 0.107(2) 0.0095(16) -0.0251(14) 0.0017(12)
C43 0.042(2) 0.045(2) 0.060(3) 0.010(2) -0.0095(19) 0.0023(17)
N4 0.091(3) 0.106(4) 0.048(2) -0.021(2) -0.013(2) 0.045(3)
C44 0.056(3) 0.073(3) 0.038(2) -0.017(2) -0.0094(18) 0.017(2)
C45 0.069(3) 0.063(3) 0.051(3) -0.016(2) -0.013(2) 0.013(2)
N5 0.103(4) 0.063(3) 0.084(3) -0.022(2) -0.035(3) 0.006(2)
C46 0.069(3) 0.043(2) 0.051(3) -0.008(2) -0.009(2) 0.003(2)
C47 0.118(5) 0.080(4) 0.084(4) -0.025(3) -0.048(4) 0.015(3)
O13 0.0393(14) 0.0637(18) 0.0397(15) -0.0026(13) -0.0061(11) -0.0060(12)
C48 0.044(2) 0.057(3) 0.045(2) -0.0104(19) -0.0143(17) -0.0060(18)
C49 0.036(2) 0.047(2) 0.055(2) -0.0080(19) -0.0138(17) -0.0020(16)
C50 0.051(3) 0.091(4) 0.048(3) 0.004(2) 0.008(2) -0.002(2)
C51 0.082(4) 0.109(4) 0.041(3) -0.008(3) -0.006(2) 0.017(3)

loop_
_atom_type_symbol
_atom_type_description
_atom_type_scat_dispersion_real
_atom_type_scat_dispersion_imag
_atom_type_scat_source
C C 0.0033 0.0016 'International Tables Vol C Tables 4.2.6.8 and 6.1.1.4'
H H 0.0000 0.0000 'International Tables Vol C Tables 4.2.6.8 and 6.1.1.4'
F F 0.0171 0.0103 'International Tables Vol C Tables 4.2.6.8 and 6.1.1.4'
N N 0.0061 0.0033 'International Tables Vol C Tables 4.2.6.8 and 6.1.1.4'
O O 0.0106 0.0060 'International Tables Vol C Tables 4.2.6.8 and 6.1.1.4'
S S 0.1246 0.1234 'International Tables Vol C Tables 4.2.6.8 and 6.1.1.4'
Zn Zn 0.2839 1.4301 'International Tables Vol C Tables 4.2.6.8 and 6.1.1.4'

loop_
_geom_angle_atom_site_label_1
_geom_angle_atom_site_label_2
_geom_angle_atom_site_label_3
_geom_angle
_geom_angle_site_symmetry_1
O1 Zn1 N2 164.42(10) .
O1 Zn1 O2 89.70(10) .
N2 Zn1 O2 105.88(10) .
O1 Zn1 N3 102.89(10) .
N2 Zn1 N3 76.53(9) .
O2 Zn1 N3 94.20(10) .
O1 Zn1 N1 102.61(9) .
N2 Zn1 N1 76.66(9) .
O2 Zn1 N1 94.10(10) .
N3 Zn1 N1 153.17(9) .
O1 Zn1 O3 79.33(9) .
N2 Zn1 O3 85.09(9) .
O2 Zn1 O3 168.98(9) .
N3 Zn1 O3 89.30(9) .
N1 Zn1 O3 87.35(9) .
O5A S1 O3 120.9(3) .
O4B S1 O3 124.2(5) .
O5A S1 O4A 113.8(4) .
O3 S1 O4A 108.9(3) .
O4B S1 O5B 112.0(5) .
O3 S1 O5B 106.0(4) .
O4B S1 C42B 106.2(3) .
O3 S1 C42B 103.72(15) .
O5B S1 C42B 102.3(3) .
O5A S1 C42A 105.0(2) .
O3 S1 C42A 103.30(15) .
O4A S1 C42A 102.7(2) .
F1A C42A F3A 106.9(3) .
F1A C42A F2A 104.8(3) .
F3A C42A F2A 104.5(3) .
F1A C42A S1 119.0(3) .
F3A C42A S1 113.4(4) .
F2A C42A S1 107.0(3) .
F1B C42B F2B 107.1(4) .
F1B C42B F3B 107.2(4) .
F2B C42B F3B 106.7(4) .
F1B C42B S1 102.6(4) .
F2B C42B S1 117.8(4) .
F3B C42B S1 114.7(6) .
Zn1 O1 H101 121(3) .
Zn1 O1 H102 128(3) .
H101 O1 H102 110(4) .
Zn1 O2 H201 128(3) .
Zn1 O2 H202 115(3) .
H201 O2 H202 110(5) .
S1 O3 Zn1 147.25(13) .
C27 O6 C32 119.8(4) .
C33 O7 C34 111.9(3) .
C39 O8 C40 111.7(2) .
C19 O9 C41 119.6(2) 2_567
C1 N1 C5 119.4(3) .
C1 N1 Zn1 125.10(19) .
C5 N1 Zn1 115.47(19) .
C10 N2 C6 121.8(2) .
C10 N2 Zn1 118.90(19) .
C6 N2 Zn1 118.46(19) .
C15 N3 C11 118.9(3) .
C15 N3 Zn1 125.5(2) .
C11 N3 Zn1 115.66(19) .
N1 C1 C2 123.4(3) .
N1 C1 H1 118.3 .
C2 C1 H1 118.3 .
C3 C2 C1 116.7(3) .
C3 C2 C16 123.2(3) .
C1 C2 C16 120.1(3) .
C4 C3 C2 120.3(3) .
C4 C3 H3 119.9 .
C2 C3 H3 119.9 .
C5 C4 C3 119.4(3) .
C5 C4 H4 120.3 .
C3 C4 H4 120.3 .
N1 C5 C4 120.8(3) .
N1 C5 C6 115.0(3) .
C4 C5 C6 124.2(3) .
N2 C6 C7 120.7(3) .
N2 C6 C5 114.1(2) .
C7 C6 C5 125.2(3) .
C6 C7 C8 117.8(3) .
C6 C7 H7 121.1 .
C8 C7 H7 121.1 .
C9 C8 C7 121.1(3) .
C9 C8 H8 119.5 .
C7 C8 H8 119.5 .
C8 C9 C10 118.2(3) .
C8 C9 H9 120.9 .
C10 C9 H9 120.9 .
N2 C10 C9 120.4(3) .
N2 C10 C11 113.8(2) .
C9 C10 C11 125.7(3) .
N3 C11 C12 121.0(3) .
N3 C11 C10 114.9(3) .
C12 C11 C10 124.1(3) .
C13 C12 C11 119.0(3) .
C13 C12 H12 120.5 .
C11 C12 H12 120.5 .
C12 C13 C14 120.8(3) .
C12 C13 H13 119.6 .
C14 C13 H13 119.6 .
C13 C14 C15 116.3(3) .
C13 C14 C24 123.9(3) .
C15 C14 C24 119.7(3) .
N3 C15 C14 123.9(3) .
N3 C15 H15 118.1 .
C14 C15 H15 118.1 .
C17 C16 C21 120.1(3) .
C17 C16 C2 120.6(3) .
C21 C16 C2 119.2(3) .
C16 C17 C18 119.8(3) .
C16 C17 C22 121.2(3) .
C18 C17 C22 119.0(3) .
C19 C18 C17 119.9(3) .
C19 C18 H18 120.1 .
C17 C18 H18 120.1 .
O9 C19 C20 114.7(3) 2_567
O9 C19 C18 125.2(3) 2_567
C20 C19 C18 120.1(3) .
C21 C20 C19 121.1(3) .
C21 C20 H20 119.5 .
C19 C20 H20 119.5 .
C20 C21 C16 119.0(3) .
C20 C21 C23 119.6(3) .
C16 C21 C23 121.4(3) .
C17 C22 H221 109.5 .
C17 C22 H222 109.5 .
H221 C22 H222 109.5 .
C17 C22 H223 109.5 .
H221 C22 H223 109.5 .
H222 C22 H223 109.5 .
C21 C23 H231 109.5 .
C21 C23 H232 109.5 .
H231 C23 H232 109.5 .
C21 C23 H233 109.5 .
H231 C23 H233 109.5 .
H232 C23 H233 109.5 .
C29 C24 C25 120.1(3) .
C29 C24 C14 120.9(3) .
C25 C24 C14 118.9(3) .
C26 C25 C24 118.6(4) .
C26 C25 C30 118.9(4) .
C24 C25 C30 122.5(3) .
C27 C26 C25 120.5(4) .
C27 C26 H26 119.8 .
C25 C26 H26 119.8 .
C28 C27 C26 120.4(3) .
C28 C27 O6 125.6(4) .
C26 C27 O6 113.9(4) .
C27 C28 C29 120.4(4) .
C27 C28 H28 119.8 .
C29 C28 H28 119.8 .
C24 C29 C28 120.0(4) .
C24 C29 C31 121.6(3) .
C28 C29 C31 118.4(4) .
C25 C30 H301 109.5 .
C25 C30 H302 109.5 .
H301 C30 H302 109.5 .
C25 C30 H303 109.5 .
H301 C30 H303 109.5 .
H302 C30 H303 109.5 .
C29 C31 H311 109.5 .
C29 C31 H312 109.5 .
H311 C31 H312 109.5 .
C29 C31 H313 109.5 .
H311 C31 H313 109.5 .
H312 C31 H313 109.5 .
O6 C32 C33 111.8(4) .
O6 C32 H321 109.3 .
C33 C32 H321 109.3 .
O6 C32 H322 109.3 .
C33 C32 H322 109.3 .
H321 C32 H322 107.9 .
O7 C33 C32 109.6(3) .
O7 C33 H331 109.7 .
C32 C33 H331 109.7 .
O7 C33 H332 109.7 .
C32 C33 H332 109.7 .
H331 C33 H332 108.2 .
O7 C34 C35 109.3(3) .
O7 C34 H341 109.8 .
C35 C34 H341 109.8 .
O7 C34 H342 109.8 .
C35 C34 H342 109.8 .
H341 C34 H342 108.3 .
C34 C35 C36 114.2(3) .
C34 C35 H351 108.7 .
C36 C35 H351 108.7 .
C34 C35 H352 108.7 .
C36 C35 H352 108.7 .
H351 C35 H352 107.6 .
C37 C36 C35 111.6(3) .
C37 C36 H361 109.3 .
C35 C36 H361 109.3 .
C37 C36 H362 109.3 .
C35 C36 H362 109.3 .
H361 C36 H362 108.0 .
C36 C37 C38 114.7(3) .
C36 C37 H371 108.6 .
C38 C37 H371 108.6 .
C36 C37 H372 108.6 .
C38 C37 H372 108.6 .
H371 C37 H372 107.6 .
C39 C38 C37 110.5(3) .
C39 C38 H381 109.5 .
C37 C38 H381 109.5 .
C39 C38 H382 109.5 .
C37 C38 H382 109.5 .
H381 C38 H382 108.1 .
O8 C39 C38 110.6(3) .
O8 C39 H391 109.5 .
C38 C39 H391 109.5 .
O8 C39 H392 109.5 .
C38 C39 H392 109.5 .
H391 C39 H392 108.1 .
O8 C40 C41 108.9(3) .
O8 C40 H401 109.9 .
C41 C40 H401 109.9 .
O8 C40 H402 109.9 .
C41 C40 H402 109.9 .
H401 C40 H402 108.3 .
O9 C41 C40 111.7(3) .
O9 C41 H411 109.3 .
C40 C41 H411 109.3 .
O9 C41 H412 109.3 .
C40 C41 H412 109.3 .
H411 C41 H412 107.9 .
O11 S2 O10 115.90(19) .
O11 S2 O12 114.89(17) .
O10 S2 O12 113.86(16) .
O11 S2 C43 103.81(18) .
O10 S2 C43 103.09(18) .
O12 S2 C43 103.0(2) .
F5 C43 F4 107.9(4) .
F5 C43 F6 107.1(3) .
F4 C43 F6 106.8(3) .
F5 C43 S2 112.3(3) .
F4 C43 S2 111.2(3) .
F6 C43 S2 111.3(3) .
N4 C44 C45 178.9(5) .
C44 C45 H451 109.5 .
C44 C45 H452 109.5 .
H451 C45 H452 109.5 .
C44 C45 H453 109.5 .
H451 C45 H453 109.5 .
H452 C45 H453 109.5 .
N5 C46 C47 179.2(5) .
C46 C47 H471 109.5 .
C46 C47 H472 109.5 .
H471 C47 H472 109.5 .
C46 C47 H473 109.5 .
H471 C47 H473 109.5 .
H472 C47 H473 109.5 .
C50 O13 C49 112.2(3) .
C49 C48 H481 109.5 .
C49 C48 H482 109.5 .
H481 C48 H482 109.5 .
C49 C48 H483 109.5 .
H481 C48 H483 109.5 .
H482 C48 H483 109.5 .
O13 C49 C48 108.3(3) .
O13 C49 H491 110.0 .
C48 C49 H491 110.0 .
O13 C49 H492 110.0 .
C48 C49 H492 110.0 .
H491 C49 H492 108.4 .
O13 C50 C51 109.2(4) .
O13 C50 H501 109.8 .
C51 C50 H501 109.8 .
O13 C50 H502 109.8 .
C51 C50 H502 109.8 .
H501 C50 H502 108.3 .
C50 C51 H511 109.5 .
C50 C51 H512 109.5 .
H511 C51 H512 109.5 .
C50 C51 H513 109.5 .
H511 C51 H513 109.5 .
H512 C51 H513 109.5 .

loop_
_geom_bond_atom_site_label_1
_geom_bond_atom_site_label_2
_geom_bond_distance
_geom_bond_site_symmetry_2
Zn1 O1 1.997(2) .
Zn1 N2 2.074(2) .
Zn1 O2 2.091(3) .
Zn1 N3 2.129(2) .
Zn1 N1 2.132(2) .
Zn1 O3 2.309(2) .
S1 O5A 1.408(3) .
S1 O4B 1.420(4) .
S1 O3 1.437(2) .
S1 O4A 1.446(3) .
S1 O5B 1.452(4) .
S1 C42B 1.767(5) .
S1 C42A 1.787(4) .
F1A C42A 1.328(4) .
F2A C42A 1.374(4) .
F3A C42A 1.348(4) .
F1B C42B 1.326(4) .
F2B C42B 1.337(4) .
F3B C42B 1.342(4) .
O1 H101 0.78(3) .
O1 H102 0.82(3) .
O2 H201 0.81(3) .
O2 H202 0.80(3) .
O6 C27 1.391(4) .
O6 C32 1.432(6) .
O7 C33 1.405(5) .
O7 C34 1.407(5) .
O8 C39 1.422(4) .
O8 C40 1.431(4) .
O9 C19 1.372(3) 2_567
O9 C41 1.432(4) .
N1 C1 1.330(4) .
N1 C5 1.355(4) .
N2 C10 1.334(4) .
N2 C6 1.342(4) .
N3 C15 1.333(4) .
N3 C11 1.355(4) .
C1 C2 1.394(4) .
C1 H1 0.9500 .
C2 C3 1.391(4) .
C2 C16 1.495(4) .
C3 C4 1.383(4) .
C3 H3 0.9500 .
C4 C5 1.382(4) .
C4 H4 0.9500 .
C5 C6 1.490(4) .
C6 C7 1.385(4) .
C7 C8 1.388(4) .
C7 H7 0.9500 .
C8 C9 1.380(4) .
C8 H8 0.9500 .
C9 C10 1.390(4) .
C9 H9 0.9500 .
C10 C11 1.493(4) .
C11 C12 1.385(4) .
C12 C13 1.382(4) .
C12 H12 0.9500 .
C13 C14 1.385(4) .
C13 H13 0.9500 .
C14 C15 1.394(4) .
C14 C24 1.499(4) .
C15 H15 0.9500 .
C16 C17 1.395(4) .
C16 C21 1.409(4) .
C17 C18 1.396(4) .
C17 C22 1.510(4) .
C18 C19 1.388(4) .
C18 H18 0.9500 .
C19 O9 1.372(3) 2_567
C19 C20 1.384(4) .
C20 C21 1.383(4) .
C20 H20 0.9500 .
C21 C23 1.513(4) .
C22 H221 0.9800 .
C22 H222 0.9800 .
C22 H223 0.9800 .
C23 H231 0.9800 .
C23 H232 0.9800 .
C23 H233 0.9800 .
C24 C29 1.379(5) .
C24 C25 1.402(5) .
C25 C26 1.392(5) .
C25 C30 1.508(6) .
C26 C27 1.384(6) .
C26 H26 0.9500 .
C27 C28 1.355(6) .
C28 C29 1.389(5) .
C28 H28 0.9500 .
C29 C31 1.494(6) .
C30 H301 0.9800 .
C30 H302 0.9800 .
C30 H303 0.9800 .
C31 H311 0.9800 .
C31 H312 0.9800 .
C31 H313 0.9800 .
C32 C33 1.497(6) .
C32 H321 0.9900 .
C32 H322 0.9900 .
C33 H331 0.9900 .
C33 H332 0.9900 .
C34 C35 1.510(5) .
C34 H341 0.9900 .
C34 H342 0.9900 .
C35 C36 1.514(5) .
C35 H351 0.9900 .
C35 H352 0.9900 .
C36 C37 1.513(5) .
C36 H361 0.9900 .
C36 H362 0.9900 .
C37 C38 1.519(5) .
C37 H371 0.9900 .
C37 H372 0.9900 .
C38 C39 1.501(5) .
C38 H381 0.9900 .
C38 H382 0.9900 .
C39 H391 0.9900 .
C39 H392 0.9900 .
C40 C41 1.500(4) .
C40 H401 0.9900 .
C40 H402 0.9900 .
C41 H411 0.9900 .
C41 H412 0.9900 .
S2 O11 1.425(3) .
S2 O10 1.442(3) .
S2 O12 1.447(3) .
S2 C43 1.812(5) .
F4 C43 1.334(4) .
F5 C43 1.323(5) .
F6 C43 1.337(4) .
N4 C44 1.131(5) .
C44 C45 1.451(6) .
C45 H451 0.9800 .
C45 H452 0.9800 .
C45 H453 0.9800 .
N5 C46 1.130(6) .
C46 C47 1.436(7) .
C47 H471 0.9800 .
C47 H472 0.9800 .
C47 H473 0.9800 .
O13 C50 1.429(5) .
O13 C49 1.431(4) .
C48 C49 1.486(5) .
C48 H481 0.9800 .
C48 H482 0.9800 .
C48 H483 0.9800 .
C49 H491 0.9900 .
C49 H492 0.9900 .
C50 C51 1.501(7) .
C50 H501 0.9900 .
C50 H502 0.9900 .
C51 H511 0.9800 .
C51 H512 0.9800 .
C51 H513 0.9800 .

loop_
_geom_hbond_atom_site_label_D
_geom_hbond_atom_site_label_H
_geom_hbond_atom_site_label_A
_geom_hbond_distance_DH
_geom_hbond_distance_HA
_geom_hbond_distance_DA
_geom_hbond_angle_DHA
_geom_hbond_site_symmetry_A
O1 H101 O8 0.78(3) 1.99(3) 2.759(3) 167(4) .
O1 H102 O12 0.82(3) 1.89(3) 2.704(3) 173(5) 2_666
O2 H201 O13 0.81(3) 1.98(3) 2.789(4) 175(5) 2_666
O2 H202 O10 0.80(3) 1.95(3) 2.741(3) 171(5) 2_666

loop_
_geom_torsion_atom_site_label_1
_geom_torsion_atom_site_label_2
_geom_torsion_atom_site_label_3
_geom_torsion_atom_site_label_4
_geom_torsion
_geom_torsion_site_symmetry_1
_geom_torsion_site_symmetry_4
O5A S1 C42A F1A -172.1(4) . .
O3 S1 C42A F1A -44.5(4) . .
O4A S1 C42A F1A 68.7(5) . .
O5A S1 C42A F3A 60.9(4) . .
O3 S1 C42A F3A -171.5(3) . .
O4A S1 C42A F3A -58.3(4) . .
O5A S1 C42A F2A -53.7(4) . .
O3 S1 C42A F2A 73.9(3) . .
O4A S1 C42A F2A -172.9(4) . .
O4B S1 C42B F1B 57.3(6) . .
O3 S1 C42B F1B -75.0(4) . .
O5B S1 C42B F1B 174.9(5) . .
O4B S1 C42B F2B 174.5(6) . .
O3 S1 C42B F2B 42.2(5) . .
O5B S1 C42B F2B -67.9(6) . .
O4B S1 C42B F3B -58.5(6) . .
O3 S1 C42B F3B 169.1(5) . .
O5B S1 C42B F3B 59.0(6) . .
O5A S1 O3 Zn1 21.3(4) . .
O4B S1 O3 Zn1 140.8(5) . .
O4A S1 O3 Zn1 155.8(4) . .
O5B S1 O3 Zn1 9.0(4) . .
C42B S1 O3 Zn1 -98.4(3) . .
C42A S1 O3 Zn1 -95.6(3) . .
C5 N1 C1 C2 -0.5(4) . .
Zn1 N1 C1 C2 176.2(2) . .
N1 C1 C2 C3 0.1(4) . .
N1 C1 C2 C16 -177.4(3) . .
C1 C2 C3 C4 0.8(4) . .
C16 C2 C3 C4 178.2(3) . .
C2 C3 C4 C5 -1.2(5) . .
C1 N1 C5 C4 0.2(4) . .
Zn1 N1 C5 C4 -176.9(2) . .
C1 N1 C5 C6 179.4(3) . .
Zn1 N1 C5 C6 2.4(3) . .
C3 C4 C5 N1 0.7(5) . .
C3 C4 C5 C6 -178.5(3) . .
C10 N2 C6 C7 2.8(4) . .
Zn1 N2 C6 C7 172.2(2) . .
C10 N2 C6 C5 -175.4(3) . .
Zn1 N2 C6 C5 -6.1(3) . .
N1 C5 C6 N2 2.2(4) . .
C4 C5 C6 N2 -178.5(3) . .
N1 C5 C6 C7 -175.9(3) . .
C4 C5 C6 C7 3.3(5) . .
N2 C6 C7 C8 -1.1(4) . .
C5 C6 C7 C8 176.9(3) . .
C6 C7 C8 C9 -1.0(5) . .
C7 C8 C9 C10 1.5(5) . .
C6 N2 C10 C9 -2.3(4) . .
Zn1 N2 C10 C9 -171.6(2) . .
C6 N2 C10 C11 174.9(3) . .
Zn1 N2 C10 C11 5.6(3) . .
C8 C9 C10 N2 0.1(5) . .
C8 C9 C10 C11 -176.7(3) . .
C15 N3 C11 C12 0.2(4) . .
Zn1 N3 C11 C12 -179.6(2) . .
C15 N3 C11 C10 -178.3(3) . .
Zn1 N3 C11 C10 2.0(3) . .
N2 C10 C11 N3 -4.8(4) . .
C9 C10 C11 N3 172.2(3) . .
N2 C10 C11 C12 176.8(3) . .
C9 C10 C11 C12 -6.3(5) . .
N3 C11 C12 C13 -1.1(5) . .
C10 C11 C12 C13 177.3(3) . .
C11 C12 C13 C14 1.2(5) . .
C12 C13 C14 C15 -0.4(5) . .
C12 C13 C14 C24 179.9(3) . .
C11 N3 C15 C14 0.6(5) . .
Zn1 N3 C15 C14 -179.7(2) . .
C13 C14 C15 N3 -0.4(5) . .
C24 C14 C15 N3 179.3(3) . .
C3 C2 C16 C17 116.0(3) . .
C1 C2 C16 C17 -66.7(4) . .
C3 C2 C16 C21 -66.7(4) . .
C1 C2 C16 C21 110.7(3) . .
C21 C16 C17 C18 0.7(4) . .
C2 C16 C17 C18 178.0(3) . .
C21 C16 C17 C22 -179.2(3) . .
C2 C16 C17 C22 -1.9(4) . .
C16 C17 C18 C19 -2.1(4) . .
C22 C17 C18 C19 177.7(3) . .
C17 C18 C19 O9 -175.8(3) . 2_567
C17 C18 C19 C20 2.4(4) . .
O9 C19 C20 C21 177.2(3) 2_567 .
C18 C19 C20 C21 -1.2(4) . .
C19 C20 C21 C16 -0.3(4) . .
C19 C20 C21 C23 -178.8(3) . .
C17 C16 C21 C20 0.5(4) . .
C2 C16 C21 C20 -176.8(3) . .
C17 C16 C21 C23 179.1(3) . .
C2 C16 C21 C23 1.8(4) . .
C13 C14 C24 C29 77.1(5) . .
C15 C14 C24 C29 -102.6(4) . .
C13 C14 C24 C25 -105.6(4) . .
C15 C14 C24 C25 74.7(4) . .
C29 C24 C25 C26 -0.3(5) . .
C14 C24 C25 C26 -177.6(3) . .
C29 C24 C25 C30 178.6(4) . .
C14 C24 C25 C30 1.2(5) . .
C24 C25 C26 C27 1.0(5) . .
C30 C25 C26 C27 -177.9(4) . .
C25 C26 C27 C28 -0.5(6) . .
C25 C26 C27 O6 -178.8(3) . .
C32 O6 C27 C28 14.5(6) . .
C32 O6 C27 C26 -167.3(3) . .
C26 C27 C28 C29 -0.8(6) . .
O6 C27 C28 C29 177.3(4) . .
C25 C24 C29 C28 -1.0(6) . .
C14 C24 C29 C28 176.3(4) . .
C25 C24 C29 C31 178.8(4) . .
C14 C24 C29 C31 -3.9(7) . .
C27 C28 C29 C24 1.5(7) . .
C27 C28 C29 C31 -178.2(5) . .
C27 O6 C32 C33 94.5(5) . .
C34 O7 C33 C32 171.7(4) . .
O6 C32 C33 O7 -79.0(5) . .
C33 O7 C34 C35 174.5(4) . .
O7 C34 C35 C36 64.3(5) . .
C34 C35 C36 C37 179.0(4) . .
C35 C36 C37 C38 -175.2(4) . .
C36 C37 C38 C39 -178.6(3) . .
C40 O8 C39 C38 179.8(3) . .
C37 C38 C39 O8 -173.9(3) . .
C39 O8 C40 C41 -179.0(3) . .
C19 O9 C41 C40 77.3(3) 2_567 .
O8 C40 C41 O9 59.2(3) . .
O11 S2 C43 F5 -58.0(3) . .
O10 S2 C43 F5 63.3(3) . .
O12 S2 C43 F5 -178.1(3) . .
O11 S2 C43 F4 -178.9(3) . .
O10 S2 C43 F4 -57.7(3) . .
O12 S2 C43 F4 61.0(3) . .
O11 S2 C43 F6 62.1(3) . .
O10 S2 C43 F6 -176.6(3) . .
O12 S2 C43 F6 -58.0(3) . .
C50 O13 C49 C48 -175.3(4) . .
C49 O13 C50 C51 -177.4(4) . .
